data_2208713
loop_
_publ_author_name
'Luca Russo '
'Jo\~ao Figueira'
'Jo\~ao Rodrigues'
'Kari Rissanen'

_publ_section_title
;<i>cis</i>-Aquabis[bis(diphenylphosphino)ethane-\k~2~<i>P</i>,<i>P</i>']chlororuthenium(II)
 hexafluorophosphate dichloromethane sesquisolvate hemihydrate
;
_journal_coeditor_code SJ2007
_journal_issue 4
_journal_name_full 'Acta Crystallographica Section E'
_journal_page_first m699
_journal_page_last m701
_journal_paper_doi 10.1107/S1600536806006921
_journal_volume 62
_journal_year 2006
_chemical_formula_iupac
;
[Ru Cl (C26 H24 P)2 (H2 O)] P F6, 1.5C H2 Cl2, 0.5H 2 O
;
_chemical_formula_moiety 'C26 H26 Cl O P2 Ru+, P F6-, 1.5C H2 Cl2, 0.5H2 O'
_chemical_formula_sum 'C53.5 H54 Cl4 F6 O1.5 P5 Ru'
_chemical_formula_weight 1233.70
_chemical_name_systematic
;
cis-Aquabis[bis(diphenylphosphino)ethane-\k~2~P,P']chlororuthenium(II)
hexafluorophosphate 1.5-dichloromethane 0.5-water solvate
;
_space_group_IT_number 15
_symmetry_cell_setting monoclinic
_symmetry_space_group_name_Hall '-C 2yc'
_symmetry_space_group_name_H-M 'C 1 2/c 1'
_atom_sites_solution_hydrogens geom
_atom_sites_solution_primary direct
_atom_sites_solution_secondary difmap
_audit_creation_method SHELXL-97
_cell_angle_alpha 90.00
_cell_angle_beta 129.777(19)
_cell_angle_gamma 90.00
_cell_formula_units_Z 8
_cell_length_a 37.707(12)
_cell_length_b 14.552(3)
_cell_length_c 25.583(5)
_cell_measurement_reflns_used 8488
_cell_measurement_temperature 173(2)
_cell_measurement_theta_max 27.5
_cell_measurement_theta_min 2.5
_cell_volume 10789(5)
_computing_cell_refinement
;
EvalCCD (Duisenberg <i>et al.</i>,  2003)
;
_computing_data_collection 'COLLECT (Hooft, 1998)'
_computing_data_reduction EvalCCD
_computing_molecular_graphics 'ORTEPIII  (Burnett & Johnson, 1996)'
_computing_publication_material
;
SHELXTL (Sheldrick, 2001) and CIFTAB (Sheldrick, 1993)
;
_computing_structure_refinement 'SHELXL97 (Sheldrick, 1997)'
_computing_structure_solution 'SHELXS97 (Sheldrick, 1997)'
_diffrn_ambient_temperature 173(2)
_diffrn_measured_fraction_theta_full 0.990
_diffrn_measured_fraction_theta_max 0.990
_diffrn_measurement_device_type 'Nonius KappaCCD diffractometer'
_diffrn_measurement_method '\f and \w scans'
_diffrn_radiation_monochromator graphite
_diffrn_radiation_source 'fine-focus sealed tube'
_diffrn_radiation_type MoK\a
_diffrn_radiation_wavelength 0.71073
_diffrn_reflns_av_R_equivalents 0.1290
_diffrn_reflns_av_sigmaI/netI 0.0888
_diffrn_reflns_limit_h_max 44
_diffrn_reflns_limit_h_min -44
_diffrn_reflns_limit_k_max 16
_diffrn_reflns_limit_k_min -17
_diffrn_reflns_limit_l_max 30
_diffrn_reflns_limit_l_min -30
_diffrn_reflns_number 66705
_diffrn_reflns_theta_full 25.00
_diffrn_reflns_theta_max 25.00
_diffrn_reflns_theta_min 5.10
_diffrn_standards_number 0
_exptl_absorpt_coefficient_mu 0.698
_exptl_absorpt_correction_T_max 0.9726
_exptl_absorpt_correction_T_min 0.7677
_exptl_absorpt_correction_type multi-scan
_exptl_absorpt_process_details '(SADABS; Sheldrick, 2003)'
_exptl_crystal_colour yellow
_exptl_crystal_density_diffrn 1.519
_exptl_crystal_density_method 'not measured'
_exptl_crystal_description plate
_exptl_crystal_F_000 5032
_exptl_crystal_size_max 0.40
_exptl_crystal_size_mid 0.15
_exptl_crystal_size_min 0.04
_refine_diff_density_max 1.374
_refine_diff_density_min -0.715
_refine_ls_extinction_method none
_refine_ls_goodness_of_fit_ref 1.098
_refine_ls_hydrogen_treatment mixed
_refine_ls_matrix_type full
_refine_ls_number_parameters 692
_refine_ls_number_reflns 9402
_refine_ls_number_restraints 541
_refine_ls_restrained_S_all 1.134
_refine_ls_R_factor_all 0.1053
_refine_ls_R_factor_gt 0.0665
_refine_ls_shift/su_max 0.001
_refine_ls_shift/su_mean 0.000
_refine_ls_structure_factor_coef Fsqd
_refine_ls_weighting_details 'calc w=1/[\s^2^(Fo^2^)+(0.0274P)^2^+89.5191P] where P=(Fo^2^+2Fc^2^)/3'
_refine_ls_weighting_scheme calc
_refine_ls_wR_factor_gt 0.1233
_refine_ls_wR_factor_ref 0.1402
_reflns_number_gt 6671
_reflns_number_total 9402
_reflns_threshold_expression I>2\s(I)
_cod_data_source_file sj2007.cif
_cod_data_source_block I
_cod_original_sg_symbol_H-M 'C 2/c'
_cod_original_formula_sum 'C53.50 H54 Cl4 F6 O1.50 P5 Ru'
_cod_database_code 2208713
_cod_database_fobs_code 2208713

loop_
_symmetry_equiv_pos_as_xyz
'x, y, z'
'-x, y, -z+1/2'
'x+1/2, y+1/2, z'
'-x+1/2, y+1/2, -z+1/2'
'-x, -y, -z'
'x, -y, z-1/2'
'-x+1/2, -y+1/2, -z'
'x+1/2, -y+1/2, z-1/2'

loop_
_atom_site_type_symbol
_atom_site_label
_atom_site_fract_x
_atom_site_fract_y
_atom_site_fract_z
_atom_site_U_iso_or_equiv
_atom_site_adp_type
_atom_site_calc_flag
_atom_site_refinement_flags
_atom_site_occupancy
_atom_site_disorder_assembly
_atom_site_disorder_group
Ru Ru1 0.168827(15) 0.62234(3) 0.14310(2) 0.01544(13) Uani d . 1 . .
Cl Cl1 0.19087(5) 0.46463(10) 0.19089(7) 0.0251(3) Uani d . 1 . .
O O1 0.24060(16) 0.6144(3) 0.1826(3) 0.0406(12) Uani d D 1 . .
H H1A 0.250(3) 0.639(5) 0.161(4) 0.061 Uiso d D 1 . .
H H2A 0.245(3) 0.5523(17) 0.186(4) 0.061 Uiso d D 1 . .
P P1 0.09153(5) 0.60074(10) 0.09730(8) 0.0178(3) Uani d . 1 . .
C C2 0.0532(2) 0.6941(4) 0.0837(3) 0.0236(13) Uani d U 1 . .
C C3 0.0662(2) 0.7487(4) 0.1377(3) 0.0285(14) Uani d U 1 . .
H H3A 0.0963 0.7420 0.1802 0.034 Uiso calc R 1 . .
C C4 0.0363(2) 0.8132(5) 0.1318(4) 0.0379(16) Uani d U 1 . .
H H4A 0.0462 0.8505 0.1695 0.045 Uiso calc R 1 . .
C C5 -0.0079(3) 0.8218(5) 0.0700(4) 0.0500(19) Uani d U 1 . .
H H5A -0.0289 0.8640 0.0654 0.060 Uiso calc R 1 . .
C C6 -0.0213(3) 0.7694(6) 0.0150(4) 0.057(2) Uani d U 1 . .
H H6A -0.0512 0.7771 -0.0276 0.069 Uiso calc R 1 . .
C C7 0.0087(2) 0.7052(5) 0.0216(3) 0.0390(17) Uani d U 1 . .
H H7A -0.0012 0.6687 -0.0163 0.047 Uiso calc R 1 . .
C C8 0.0764(2) 0.5129(4) 0.1336(3) 0.0231(13) Uani d U 1 . .
C C9 0.0501(2) 0.5342(5) 0.1536(3) 0.0293(14) Uani d U 1 . .
H H9A 0.0413 0.5961 0.1513 0.035 Uiso calc R 1 . .
C C10 0.0369(2) 0.4675(5) 0.1765(3) 0.0368(15) Uani d U 1 . .
H H10A 0.0197 0.4841 0.1904 0.044 Uiso calc R 1 . .
C C11 0.0488(2) 0.3765(5) 0.1794(3) 0.0384(16) Uani d U 1 . .
H H11A 0.0390 0.3304 0.1939 0.046 Uiso calc R 1 . .
C C12 0.0750(2) 0.3532(5) 0.1609(3) 0.0343(15) Uani d U 1 . .
H H12A 0.0836 0.2911 0.1633 0.041 Uiso calc R 1 . .
C C13 0.0888(2) 0.4213(4) 0.1387(3) 0.0273(13) Uani d U 1 . .
H H13A 0.1071 0.4045 0.1267 0.033 Uiso calc R 1 . .
C C14 0.0596(2) 0.5524(4) 0.0105(3) 0.0234(13) Uani d U 1 . .
H H14A 0.0320 0.5191 -0.0031 0.028 Uiso calc R 1 . .
H H14B 0.0493 0.6029 -0.0224 0.028 Uiso calc R 1 . .
C C15 0.0911(2) 0.4864(4) 0.0095(3) 0.0241(14) Uani d U 1 . .
H H15A 0.0748 0.4640 -0.0374 0.029 Uiso calc R 1 . .
H H15B 0.0988 0.4326 0.0388 0.029 Uiso calc R 1 . .
P P16 0.14408(5) 0.54604(10) 0.04029(8) 0.0206(4) Uani d . 1 . .
C C17 0.1804(2) 0.4544(4) 0.0455(3) 0.0305(14) Uani d U 1 . .
C C18 0.1648(3) 0.3633(5) 0.0274(3) 0.0387(16) Uani d U 1 . .
H H18A 0.1356 0.3469 0.0140 0.046 Uiso calc R 1 . .
C C19 0.1926(3) 0.2962(5) 0.0293(4) 0.0501(18) Uani d U 1 . .
H H19A 0.1820 0.2345 0.0172 0.060 Uiso calc R 1 . .
C C20 0.2342(3) 0.3187(6) 0.0482(4) 0.053(2) Uani d U 1 . .
H H20A 0.2524 0.2729 0.0488 0.063 Uiso calc R 1 . .
C C21 0.2505(3) 0.4085(6) 0.0666(4) 0.0521(19) Uani d U 1 . .
H H21A 0.2799 0.4237 0.0802 0.062 Uiso calc R 1 . .
C C22 0.2237(2) 0.4757(5) 0.0652(3) 0.0403(16) Uani d U 1 . .
H H22A 0.2349 0.5370 0.0777 0.048 Uiso calc R 1 . .
C C23 0.1275(2) 0.6070(4) -0.0359(3) 0.0215(12) Uani d U 1 . .
C C24 0.1606(2) 0.6601(4) -0.0313(3) 0.0283(14) Uani d U 1 . .
H H24A 0.1913 0.6636 0.0105 0.034 Uiso calc R 1 . .
C C25 0.1482(2) 0.7076(5) -0.0885(3) 0.0354(15) Uani d U 1 . .
H H25A 0.1706 0.7442 -0.0847 0.042 Uiso calc R 1 . .
C C26 0.1042(3) 0.7024(5) -0.1499(4) 0.0412(16) Uani d U 1 . .
H H26A 0.0962 0.7351 -0.1883 0.049 Uiso calc R 1 . .
C C27 0.0721(3) 0.6495(5) -0.1550(3) 0.0397(16) Uani d U 1 . .
H H27A 0.0417 0.6461 -0.1973 0.048 Uiso calc R 1 . .
C C28 0.0832(2) 0.6003(4) -0.0993(3) 0.0300(14) Uani d U 1 . .
H H28A 0.0607 0.5623 -0.1044 0.036 Uiso calc R 1 . .
P P31 0.16300(5) 0.77610(10) 0.11375(8) 0.0184(3) Uani d . 1 . .
C C32 0.1961(2) 0.8187(4) 0.0874(3) 0.0227(13) Uani d U 1 . .
C C33 0.2446(2) 0.8113(4) 0.1337(3) 0.0295(14) Uani d U 1 . .
H H33A 0.2594 0.7835 0.1767 0.035 Uiso calc R 1 . .
C C34 0.2713(2) 0.8437(5) 0.1176(4) 0.0380(16) Uani d U 1 . .
H H34A 0.3038 0.8361 0.1490 0.046 Uiso calc R 1 . .
C C35 0.2508(3) 0.8868(5) 0.0565(4) 0.0426(16) Uani d U 1 . .
H H35A 0.2691 0.9091 0.0457 0.051 Uiso calc R 1 . .
C C36 0.2034(3) 0.8975(4) 0.0108(4) 0.0368(15) Uani d U 1 . .
H H36A 0.1892 0.9283 -0.0311 0.044 Uiso calc R 1 . .
C C37 0.1759(2) 0.8632(4) 0.0259(3) 0.0276(13) Uani d U 1 . .
H H37A 0.1434 0.8704 -0.0061 0.033 Uiso calc R 1 . .
C C38 0.10638(19) 0.8298(4) 0.0503(3) 0.0211(13) Uani d U 1 . .
C C39 0.0775(2) 0.7958(4) -0.0164(3) 0.0294(14) Uani d U 1 . .
H H39A 0.0867 0.7432 -0.0270 0.035 Uiso calc R 1 . .
C C40 0.0358(2) 0.8373(5) -0.0670(4) 0.0417(18) Uani d U 1 . .
H H40A 0.0169 0.8141 -0.1121 0.050 Uiso calc R 1 . .
C C41 0.0215(2) 0.9126(5) -0.0517(4) 0.048(2) Uani d U 1 . .
H H41A -0.0073 0.9410 -0.0863 0.057 Uiso calc R 1 . .
C C42 0.0491(2) 0.9469(5) 0.0142(4) 0.0403(17) Uani d U 1 . .
H H42A 0.0390 0.9983 0.0245 0.048 Uiso calc R 1 . .
C C43 0.0912(2) 0.9066(4) 0.0648(3) 0.0287(14) Uani d U 1 . .
H H43A 0.1101 0.9308 0.1096 0.034 Uiso calc R 1 . .
C C44 0.1920(2) 0.8480(4) 0.1910(3) 0.0211(13) Uani d U 1 . .
H H44A 0.2250 0.8539 0.2129 0.025 Uiso calc R 1 . .
H H44B 0.1783 0.9103 0.1773 0.025 Uiso calc R 1 . .
C C45 0.1882(2) 0.8098(4) 0.2430(3) 0.0199(13) Uani d U 1 . .
H H45A 0.1578 0.8261 0.2293 0.024 Uiso calc R 1 . .
H H45B 0.2125 0.8375 0.2881 0.024 Uiso calc R 1 . .
P P46 0.19497(5) 0.68302(10) 0.24849(8) 0.0175(3) Uani d . 1 . .
C C47 0.17173(19) 0.6461(4) 0.2902(3) 0.0221(13) Uani d U 1 . .
C C48 0.1622(2) 0.7091(5) 0.3208(3) 0.0303(14) Uani d U 1 . .
H H48A 0.1664 0.7729 0.3185 0.036 Uiso calc R 1 . .
C C49 0.1464(2) 0.6791(5) 0.3548(4) 0.0412(16) Uani d U 1 . .
H H49A 0.1404 0.7226 0.3760 0.049 Uiso calc R 1 . .
C C50 0.1396(2) 0.5872(5) 0.3578(4) 0.0389(16) Uani d U 1 . .
H H50A 0.1291 0.5673 0.3812 0.047 Uiso calc R 1 . .
C C51 0.1480(2) 0.5232(5) 0.3265(3) 0.0330(15) Uani d U 1 . .
H H51A 0.1426 0.4598 0.3277 0.040 Uiso calc R 1 . .
C C52 0.1644(2) 0.5525(4) 0.2931(3) 0.0253(13) Uani d U 1 . .
H H52A 0.1706 0.5086 0.2723 0.030 Uiso calc R 1 . .
C C53 0.25743(19) 0.6659(4) 0.3157(3) 0.0190(12) Uani d U 1 . .
C C54 0.2890(2) 0.7304(4) 0.3255(3) 0.0259(14) Uani d U 1 . .
H H54A 0.2778 0.7864 0.3008 0.031 Uiso calc R 1 . .
C C55 0.3366(2) 0.7136(4) 0.3711(3) 0.0292(15) Uani d U 1 . .
H H55A 0.3574 0.7576 0.3766 0.035 Uiso calc R 1 . .
C C56 0.3530(2) 0.6331(4) 0.4078(3) 0.0320(15) Uani d U 1 . .
H H56A 0.3853 0.6212 0.4387 0.038 Uiso calc R 1 . .
C C57 0.3225(2) 0.5692(4) 0.3997(3) 0.0307(15) Uani d U 1 . .
H H57A 0.3340 0.5144 0.4259 0.037 Uiso calc R 1 . .
C C58 0.2753(2) 0.5848(4) 0.3537(3) 0.0247(14) Uani d U 1 . .
H H58A 0.2548 0.5398 0.3479 0.030 Uiso calc R 1 . .
P P61 0.13151(7) 0.07672(15) 0.25121(12) 0.0489(6) Uani d . 1 . .
F F1 0.1062(2) -0.0144(5) 0.2413(4) 0.124(3) Uani d U 1 . .
F F2 0.1614(3) 0.0771(5) 0.3292(3) 0.137(3) Uani d U 1 . .
F F3 0.1008(2) 0.0814(6) 0.1711(3) 0.121(2) Uani d U 1 . .
F F4 0.0927(2) 0.1346(4) 0.2424(4) 0.102(2) Uani d U 1 . .
F F5 0.16892(18) 0.0208(4) 0.2545(4) 0.099(2) Uani d U 1 . .
F F6 0.15590(19) 0.1700(3) 0.2569(3) 0.0862(18) Uani d U 1 . .
C C59A 0.4039(11) 0.423(3) 0.147(2) 0.212(6) Uani d PDU 0.50 A 1
H H59B 0.3910 0.4605 0.1631 0.254 Uiso calc PR 0.50 A 1
H H59A 0.3803 0.3793 0.1109 0.254 Uiso calc PR 0.50 A 1
Cl Cl1A 0.4313(5) 0.4903(9) 0.1213(7) 0.210(4) Uani d PDU 0.50 A 1
Cl Cl2A 0.4576(7) 0.3670(14) 0.2144(10) 0.309(7) Uani d PDU 0.50 . 1
C C59B 0.4227(7) 0.484(3) 0.1606(18) 0.199(6) Uani d PDU 0.50 B 2
H H59D 0.4179 0.5512 0.1516 0.238 Uiso calc PR 0.50 B 2
H H59C 0.4210 0.4681 0.1965 0.238 Uiso calc PR 0.50 B 2
Cl Cl1B 0.3826(4) 0.4162(7) 0.0831(5) 0.173(3) Uani d PDU 0.50 B 2
Cl Cl2B 0.4753(5) 0.4453(12) 0.1804(9) 0.244(5) Uani d PDU 0.50 B 2
C C60 0.0250(7) 0.6898(19) 0.2567(7) 0.113(6) Uani d PDU 0.50 C -1
H H60B 0.0230 0.7555 0.2449 0.136 Uiso calc PR 0.50 C -1
H H60A 0.0504 0.6611 0.2603 0.136 Uiso calc PR 0.50 C -1
Cl Cl3 0.0361(2) 0.6790(5) 0.3366(4) 0.096(2) Uani d PDU 0.50 C -1
Cl Cl4 -0.0277(3) 0.6337(7) 0.1935(5) 0.142(3) Uani d PDU 0.50 C -1
O O2 0.0067(10) 0.1303(9) 0.2682(9) 0.088(8) Uani d P 0.50 D -1

loop_
_atom_site_aniso_label
_atom_site_aniso_U_11
_atom_site_aniso_U_22
_atom_site_aniso_U_33
_atom_site_aniso_U_12
_atom_site_aniso_U_13
_atom_site_aniso_U_23
Ru1 0.0139(2) 0.0155(2) 0.0164(2) 0.00121(19) 0.0094(2) -0.00018(19)
Cl1 0.0278(8) 0.0185(7) 0.0266(8) 0.0054(6) 0.0163(7) 0.0038(6)
O1 0.032(3) 0.040(3) 0.052(3) 0.002(2) 0.028(3) 0.004(3)
P1 0.0153(8) 0.0189(8) 0.0180(8) -0.0001(6) 0.0101(7) -0.0011(6)
C2 0.021(3) 0.028(3) 0.029(3) 0.001(2) 0.019(3) 0.001(2)
C3 0.024(3) 0.031(3) 0.036(3) -0.001(2) 0.021(3) -0.007(3)
C4 0.036(3) 0.043(4) 0.042(4) 0.001(3) 0.028(3) -0.010(3)
C5 0.035(3) 0.056(4) 0.054(4) 0.020(3) 0.026(3) 0.002(3)
C6 0.031(4) 0.073(5) 0.042(4) 0.026(3) 0.012(3) -0.004(3)
C7 0.023(3) 0.052(4) 0.030(3) 0.009(3) 0.011(3) -0.005(3)
C8 0.019(3) 0.026(3) 0.020(3) -0.008(2) 0.010(2) -0.006(2)
C9 0.021(3) 0.037(3) 0.029(3) -0.003(3) 0.015(3) -0.001(3)
C10 0.028(3) 0.055(4) 0.030(3) -0.008(3) 0.020(3) 0.002(3)
C11 0.029(3) 0.052(4) 0.028(3) -0.017(3) 0.015(3) 0.005(3)
C12 0.038(3) 0.031(3) 0.026(3) -0.008(3) 0.017(3) -0.001(3)
C13 0.027(3) 0.032(3) 0.022(3) -0.006(3) 0.016(3) -0.003(3)
C14 0.020(3) 0.030(3) 0.017(3) -0.002(2) 0.011(3) -0.003(2)
C15 0.029(3) 0.023(3) 0.020(3) -0.007(2) 0.015(3) -0.008(2)
P16 0.0230(8) 0.0213(8) 0.0195(8) 0.0043(6) 0.0145(7) -0.0008(6)
C17 0.036(3) 0.034(3) 0.022(3) 0.015(3) 0.019(3) 0.005(3)
C18 0.058(4) 0.033(3) 0.031(3) 0.015(3) 0.031(3) 0.005(3)
C19 0.075(4) 0.040(4) 0.036(4) 0.028(3) 0.036(4) 0.010(3)
C20 0.066(4) 0.061(4) 0.031(4) 0.040(4) 0.031(4) 0.009(3)
C21 0.049(4) 0.072(4) 0.039(4) 0.030(3) 0.029(3) 0.004(3)
C22 0.037(3) 0.051(4) 0.033(3) 0.020(3) 0.022(3) 0.003(3)
C23 0.026(3) 0.021(3) 0.020(3) 0.005(2) 0.016(2) -0.001(2)
C24 0.032(3) 0.032(3) 0.029(3) -0.001(3) 0.023(3) -0.005(3)
C25 0.047(3) 0.036(4) 0.038(3) -0.006(3) 0.034(3) -0.004(3)
C26 0.057(4) 0.044(4) 0.030(3) 0.005(3) 0.031(3) 0.004(3)
C27 0.038(3) 0.051(4) 0.022(3) 0.002(3) 0.016(3) 0.001(3)
C28 0.029(3) 0.037(3) 0.023(3) 0.000(3) 0.017(3) -0.003(3)
P31 0.0175(8) 0.0174(8) 0.0196(8) 0.0021(6) 0.0116(7) 0.0019(6)
C32 0.030(3) 0.020(3) 0.027(3) -0.001(2) 0.022(3) -0.001(2)
C33 0.030(3) 0.026(3) 0.035(3) 0.003(3) 0.023(3) 0.002(3)
C34 0.035(3) 0.040(4) 0.051(4) -0.003(3) 0.034(3) -0.003(3)
C35 0.051(4) 0.041(4) 0.054(4) -0.008(3) 0.042(3) -0.003(3)
C36 0.057(4) 0.032(3) 0.036(3) -0.004(3) 0.036(3) 0.002(3)
C37 0.037(3) 0.020(3) 0.031(3) 0.001(3) 0.024(3) 0.003(2)
C38 0.020(3) 0.016(3) 0.026(3) 0.000(2) 0.014(2) -0.001(2)
C39 0.028(3) 0.022(3) 0.029(3) 0.002(2) 0.015(3) -0.002(2)
C40 0.031(3) 0.041(4) 0.028(3) 0.005(3) 0.007(3) -0.003(3)
C41 0.024(3) 0.038(4) 0.048(4) 0.009(3) 0.008(3) 0.001(3)
C42 0.025(3) 0.035(4) 0.052(4) 0.005(3) 0.020(3) -0.006(3)
C43 0.026(3) 0.026(3) 0.032(3) 0.000(2) 0.017(3) -0.003(2)
C44 0.019(3) 0.023(3) 0.020(3) 0.000(2) 0.012(3) 0.000(2)
C45 0.021(3) 0.016(3) 0.022(3) 0.002(2) 0.013(3) -0.002(2)
P46 0.0164(8) 0.0182(8) 0.0166(8) -0.0017(6) 0.0099(7) -0.0013(6)
C47 0.018(3) 0.032(3) 0.017(3) -0.004(2) 0.011(2) -0.001(2)
C48 0.031(3) 0.038(3) 0.025(3) -0.005(3) 0.020(3) -0.004(3)
C49 0.040(4) 0.057(4) 0.036(4) 0.000(3) 0.029(3) -0.006(3)
C50 0.033(3) 0.059(4) 0.033(3) -0.005(3) 0.025(3) 0.006(3)
C51 0.024(3) 0.041(3) 0.028(3) -0.005(3) 0.014(3) 0.011(3)
C52 0.019(3) 0.033(3) 0.020(3) 0.002(2) 0.011(2) 0.007(2)
C53 0.019(3) 0.019(3) 0.018(3) -0.001(2) 0.011(2) -0.002(2)
C54 0.023(3) 0.026(3) 0.023(3) -0.002(2) 0.012(3) 0.002(2)
C55 0.021(3) 0.028(3) 0.031(3) -0.008(2) 0.012(3) -0.001(3)
C56 0.020(3) 0.026(3) 0.037(3) 0.000(2) 0.013(3) -0.001(3)
C57 0.025(3) 0.023(3) 0.035(3) 0.002(2) 0.015(3) 0.006(3)
C58 0.020(3) 0.021(3) 0.025(3) -0.003(2) 0.011(3) 0.001(2)
P61 0.0417(12) 0.0443(12) 0.0625(15) -0.0088(9) 0.0341(12) -0.0213(10)
F1 0.122(5) 0.088(4) 0.196(7) -0.048(4) 0.118(5) -0.046(4)
F2 0.175(6) 0.122(5) 0.066(4) -0.001(5) 0.055(4) 0.008(4)
F3 0.096(4) 0.172(6) 0.079(4) -0.008(4) 0.048(4) -0.038(4)
F4 0.090(4) 0.109(4) 0.140(5) 0.004(3) 0.089(4) -0.029(4)
F5 0.065(3) 0.070(4) 0.165(6) -0.007(3) 0.075(4) -0.037(4)
F6 0.081(4) 0.050(3) 0.117(4) -0.004(3) 0.058(3) 0.003(3)
C59A 0.220(7) 0.211(7) 0.206(7) -0.001(4) 0.136(5) -0.007(5)
Cl1A 0.205(6) 0.222(6) 0.220(6) 0.015(4) 0.144(4) -0.005(4)
Cl2A 0.309(8) 0.300(8) 0.302(8) 0.010(5) 0.189(5) 0.021(5)
C59B 0.204(7) 0.200(7) 0.192(7) -0.003(5) 0.127(5) -0.007(5)
Cl1B 0.189(5) 0.132(5) 0.147(5) 0.026(4) 0.084(4) -0.013(4)
Cl2B 0.233(6) 0.258(7) 0.248(7) 0.002(5) 0.157(5) -0.004(5)
C60 0.115(8) 0.121(8) 0.114(7) -0.004(5) 0.078(5) 0.001(5)
Cl3 0.095(4) 0.110(4) 0.116(4) -0.004(3) 0.084(3) -0.009(3)
Cl4 0.123(4) 0.152(5) 0.150(5) 0.008(4) 0.087(4) -0.023(4)
O2 0.079(17) 0.105(9) 0.11(2) -0.053(13) 0.078(19) -0.065(12)

loop_
_atom_type_symbol
_atom_type_description
_atom_type_scat_dispersion_real
_atom_type_scat_dispersion_imag
_atom_type_scat_source
C C 0.0033 0.0016 'International Tables Vol C Tables 4.2.6.8 and 6.1.1.4'
H H 0.0000 0.0000 'International Tables Vol C Tables 4.2.6.8 and 6.1.1.4'
F F 0.0171 0.0103 'International Tables Vol C Tables 4.2.6.8 and 6.1.1.4'
O O 0.0106 0.0060 'International Tables Vol C Tables 4.2.6.8 and 6.1.1.4'
P P 0.1023 0.0942 'International Tables Vol C Tables 4.2.6.8 and 6.1.1.4'
Ru Ru -1.2594 0.8363 'International Tables Vol C Tables 4.2.6.8 and 6.1.1.4'
Cl Cl 0.1484 0.1585 'International Tables Vol C Tables 4.2.6.8 and 6.1.1.4'

loop_
_geom_angle_atom_site_label_1
_geom_angle_atom_site_label_2
_geom_angle_atom_site_label_3
_geom_angle_site_symmetry_3
_geom_angle
_geom_angle_publ_flag
O1 Ru1 P31 . 91.90(14) yes
O1 Ru1 P1 . 169.20(14) yes
P31 Ru1 P1 . 97.82(5) yes
O1 Ru1 P46 . 90.15(15) yes
P31 Ru1 P46 . 83.89(5) yes
P1 Ru1 P46 . 95.55(6) yes
O1 Ru1 P16 . 88.92(15) yes
P31 Ru1 P16 . 101.47(6) yes
P1 Ru1 P16 . 84.54(6) yes
P46 Ru1 P16 . 174.58(5) yes
O1 Ru1 Cl1 . 78.44(14) yes
P31 Ru1 Cl1 . 169.14(5) yes
P1 Ru1 Cl1 . 92.25(5) yes
P46 Ru1 Cl1 . 91.13(5) yes
P16 Ru1 Cl1 . 83.46(5) yes
Ru1 O1 H1A . 124(5) ?
Ru1 O1 H2A . 101(5) ?
H1A O1 H2A . 109(7) ?
C2 P1 C14 . 102.9(3) ?
C2 P1 C8 . 98.3(3) ?
C14 P1 C8 . 99.5(3) ?
C2 P1 Ru1 . 124.3(2) ?
C14 P1 Ru1 . 107.0(2) ?
C8 P1 Ru1 . 121.00(19) ?
C3 C2 C7 . 118.0(6) ?
C3 C2 P1 . 120.0(5) ?
C7 C2 P1 . 121.6(5) ?
C2 C3 C4 . 122.1(6) ?
C2 C3 H3A . 118.9 ?
C4 C3 H3A . 118.9 ?
C5 C4 C3 . 118.7(7) ?
C5 C4 H4A . 120.6 ?
C3 C4 H4A . 120.6 ?
C6 C5 C4 . 120.1(7) ?
C6 C5 H5A . 119.9 ?
C4 C5 H5A . 119.9 ?
C5 C6 C7 . 120.5(7) ?
C5 C6 H6A . 119.7 ?
C7 C6 H6A . 119.7 ?
C6 C7 C2 . 120.4(7) ?
C6 C7 H7A . 119.8 ?
C2 C7 H7A . 119.8 ?
C13 C8 C9 . 116.6(6) ?
C13 C8 P1 . 120.7(5) ?
C9 C8 P1 . 122.6(5) ?
C10 C9 C8 . 121.9(6) ?
C10 C9 H9A . 119.1 ?
C8 C9 H9A . 119.1 ?
C9 C10 C11 . 120.1(7) ?
C9 C10 H10A . 119.9 ?
C11 C10 H10A . 119.9 ?
C12 C11 C10 . 119.6(6) ?
C12 C11 H11A . 120.2 ?
C10 C11 H11A . 120.2 ?
C11 C12 C13 . 119.9(7) ?
C11 C12 H12A . 120.1 ?
C13 C12 H12A . 120.1 ?
C8 C13 C12 . 121.9(6) ?
C8 C13 H13A . 119.1 ?
C12 C13 H13A . 119.1 ?
C15 C14 P1 . 109.9(4) ?
C15 C14 H14A . 109.7 ?
P1 C14 H14A . 109.7 ?
C15 C14 H14B . 109.7 ?
P1 C14 H14B . 109.7 ?
H14A C14 H14B . 108.2 ?
C14 C15 P16 . 109.7(4) ?
C14 C15 H15A . 109.7 ?
P16 C15 H15A . 109.7 ?
C14 C15 H15B . 109.7 ?
P16 C15 H15B . 109.7 ?
H15A C15 H15B . 108.2 ?
C15 P16 C23 . 103.6(3) ?
C15 P16 C17 . 104.0(3) ?
C23 P16 C17 . 99.0(3) ?
C15 P16 Ru1 . 103.9(2) ?
C23 P16 Ru1 . 124.07(19) ?
C17 P16 Ru1 . 119.8(2) ?
C22 C17 C18 . 118.2(6) ?
C22 C17 P16 . 120.3(5) ?
C18 C17 P16 . 121.5(5) ?
C17 C18 C19 . 119.9(8) ?
C17 C18 H18A . 120.1 ?
C19 C18 H18A . 120.1 ?
C20 C19 C18 . 120.7(8) ?
C20 C19 H19A . 119.7 ?
C18 C19 H19A . 119.7 ?
C19 C20 C21 . 120.6(7) ?
C19 C20 H20A . 119.7 ?
C21 C20 H20A . 119.7 ?
C22 C21 C20 . 119.6(8) ?
C22 C21 H21A . 120.2 ?
C20 C21 H21A . 120.2 ?
C21 C22 C17 . 121.0(8) ?
C21 C22 H22A . 119.5 ?
C17 C22 H22A . 119.5 ?
C28 C23 C24 . 118.2(6) ?
C28 C23 P16 . 122.3(5) ?
C24 C23 P16 . 119.5(5) ?
C25 C24 C23 . 119.9(6) ?
C25 C24 H24A . 120.1 ?
C23 C24 H24A . 120.1 ?
C26 C25 C24 . 121.3(7) ?
C26 C25 H25A . 119.4 ?
C24 C25 H25A . 119.4 ?
C27 C26 C25 . 119.1(7) ?
C27 C26 H26A . 120.5 ?
C25 C26 H26A . 120.5 ?
C26 C27 C28 . 121.5(7) ?
C26 C27 H27A . 119.3 ?
C28 C27 H27A . 119.3 ?
C27 C28 C23 . 120.1(6) ?
C27 C28 H28A . 120.0 ?
C23 C28 H28A . 120.0 ?
C38 P31 C44 . 105.2(3) ?
C38 P31 C32 . 102.0(3) ?
C44 P31 C32 . 97.1(3) ?
C38 P31 Ru1 . 120.74(19) ?
C44 P31 Ru1 . 109.26(19) ?
C32 P31 Ru1 . 119.35(19) ?
C37 C32 C33 . 117.5(6) ?
C37 C32 P31 . 123.6(5) ?
C33 C32 P31 . 118.7(5) ?
C34 C33 C32 . 121.4(6) ?
C34 C33 H33A . 119.3 ?
C32 C33 H33A . 119.3 ?
C35 C34 C33 . 120.4(7) ?
C35 C34 H34A . 119.8 ?
C33 C34 H34A . 119.8 ?
C34 C35 C36 . 119.6(7) ?
C34 C35 H35A . 120.2 ?
C36 C35 H35A . 120.2 ?
C35 C36 C37 . 120.5(6) ?
C35 C36 H36A . 119.7 ?
C37 C36 H36A . 119.7 ?
C32 C37 C36 . 120.5(6) ?
C32 C37 H37A . 119.7 ?
C36 C37 H37A . 119.7 ?
C39 C38 C43 . 118.0(5) ?
C39 C38 P31 . 119.1(4) ?
C43 C38 P31 . 122.9(5) ?
C40 C39 C38 . 121.3(6) ?
C40 C39 H39A . 119.3 ?
C38 C39 H39A . 119.3 ?
C39 C40 C41 . 119.8(7) ?
C39 C40 H40A . 120.1 ?
C41 C40 H40A . 120.1 ?
C40 C41 C42 . 120.2(6) ?
C40 C41 H41A . 119.9 ?
C42 C41 H41A . 119.9 ?
C43 C42 C41 . 120.2(6) ?
C43 C42 H42A . 119.9 ?
C41 C42 H42A . 119.9 ?
C42 C43 C38 . 120.4(6) ?
C42 C43 H43A . 119.8 ?
C38 C43 H43A . 119.8 ?
C45 C44 P31 . 113.8(4) ?
C45 C44 H44A . 108.8 ?
P31 C44 H44A . 108.8 ?
C45 C44 H44B . 108.8 ?
P31 C44 H44B . 108.8 ?
H44A C44 H44B . 107.7 ?
C44 C45 P46 . 110.0(4) ?
C44 C45 H45A . 109.7 ?
P46 C45 H45A . 109.7 ?
C44 C45 H45B . 109.7 ?
P46 C45 H45B . 109.7 ?
H45A C45 H45B . 108.2 ?
C53 P46 C47 . 102.6(3) ?
C53 P46 C45 . 103.7(3) ?
C47 P46 C45 . 104.0(3) ?
C53 P46 Ru1 . 111.40(19) ?
C47 P46 Ru1 . 123.01(19) ?
C45 P46 Ru1 . 110.29(19) ?
C48 C47 C52 . 118.7(6) ?
C48 C47 P46 . 121.5(5) ?
C52 C47 P46 . 119.7(5) ?
C47 C48 C49 . 120.6(6) ?
C47 C48 H48A . 119.7 ?
C49 C48 H48A . 119.7 ?
C50 C49 C48 . 120.4(7) ?
C50 C49 H49A . 119.8 ?
C48 C49 H49A . 119.8 ?
C49 C50 C51 . 120.1(7) ?
C49 C50 H50A . 120.0 ?
C51 C50 H50A . 120.0 ?
C50 C51 C52 . 119.9(6) ?
C50 C51 H51A . 120.0 ?
C52 C51 H51A . 120.0 ?
C47 C52 C51 . 120.3(6) ?
C47 C52 H52A . 119.9 ?
C51 C52 H52A . 119.9 ?
C58 C53 C54 . 117.6(5) ?
C58 C53 P46 . 121.5(4) ?
C54 C53 P46 . 120.5(4) ?
C55 C54 C53 . 121.3(6) ?
C55 C54 H54A . 119.3 ?
C53 C54 H54A . 119.3 ?
C56 C55 C54 . 119.6(6) ?
C56 C55 H55A . 120.2 ?
C54 C55 H55A . 120.2 ?
C55 C56 C57 . 119.9(6) ?
C55 C56 H56A . 120.0 ?
C57 C56 H56A . 120.0 ?
C58 C57 C56 . 120.6(6) ?
C58 C57 H57A . 119.7 ?
C56 C57 H57A . 119.7 ?
C57 C58 C53 . 120.9(6) ?
C57 C58 H58A . 119.6 ?
C53 C58 H58A . 119.5 ?
F2 P61 F1 . 94.5(5) ?
F2 P61 F4 . 91.5(4) ?
F1 P61 F4 . 90.9(4) ?
F2 P61 F5 . 92.5(5) ?
F1 P61 F5 . 90.2(3) ?
F4 P61 F5 . 175.8(4) ?
F2 P61 F3 . 177.3(4) ?
F1 P61 F3 . 87.8(4) ?
F4 P61 F3 . 87.1(4) ?
F5 P61 F3 . 88.8(4) ?
F2 P61 F6 . 88.7(4) ?
F1 P61 F6 . 176.8(4) ?
F4 P61 F6 . 89.2(3) ?
F5 P61 F6 . 89.5(3) ?
F3 P61 F6 . 89.0(4) ?
Cl2A C59A Cl1A . 92.3(15) ?
Cl2A C59A H59B . 113.2 ?
Cl1A C59A H59B . 113.2 ?
Cl2A C59A H59A . 113.2 ?
Cl1A C59A H59A . 113.2 ?
H59B C59A H59A . 110.6 ?
C59A Cl2A Cl2A 2_655 146.7(13) ?
Cl2B C59B Cl1B . 97.5(14) ?
Cl2B C59B H59D . 112.3 ?
Cl1B C59B H59D . 112.3 ?
Cl2B C59B H59C . 112.3 ?
Cl1B C59B H59C . 112.3 ?
H59D C59B H59C . 109.9 ?
Cl4 C60 Cl3 . 107.6(13) ?
Cl4 C60 H60B . 110.2 ?
Cl3 C60 H60B . 110.2 ?
Cl4 C60 H60A . 110.2 ?
Cl3 C60 H60A . 110.2 ?
H60B C60 H60A . 108.5 ?

loop_
_geom_bond_atom_site_label_1
_geom_bond_atom_site_label_2
_geom_bond_site_symmetry_2
_geom_bond_distance
_geom_bond_publ_flag
Ru1 O1 . 2.204(5) yes
Ru1 P31 . 2.3254(16) yes
Ru1 P1 . 2.3659(18) yes
Ru1 P46 . 2.3707(17) yes
Ru1 P16 . 2.4252(17) yes
Ru1 Cl1 . 2.4804(15) yes
O1 H1A . 0.91(2) ?
O1 H2A . 0.91(2) ?
P1 C2 . 1.849(6) ?
P1 C14 . 1.858(6) ?
P1 C8 . 1.871(6) ?
C2 C3 . 1.382(9) ?
C2 C7 . 1.398(9) ?
C3 C4 . 1.397(9) ?
C3 H3A . 0.9500 ?
C4 C5 . 1.386(10) ?
C4 H4A . 0.9500 ?
C5 C6 . 1.380(11) ?
C5 H5A . 0.9500 ?
C6 C7 . 1.389(10) ?
C6 H6A . 0.9500 ?
C7 H7A . 0.9500 ?
C8 C13 . 1.391(9) ?
C8 C9 . 1.410(9) ?
C9 C10 . 1.381(9) ?
C9 H9A . 0.9500 ?
C10 C11 . 1.384(10) ?
C10 H10A . 0.9500 ?
C11 C12 . 1.382(10) ?
C11 H11A . 0.9500 ?
C12 C13 . 1.397(9) ?
C12 H12A . 0.9500 ?
C13 H13A . 0.9500 ?
C14 C15 . 1.540(8) ?
C14 H14A . 0.9900 ?
C14 H14B . 0.9900 ?
C15 P16 . 1.832(6) ?
C15 H15A . 0.9900 ?
C15 H15B . 0.9900 ?
P16 C23 . 1.849(6) ?
P16 C17 . 1.854(6) ?
C17 C22 . 1.402(10) ?
C17 C18 . 1.403(9) ?
C18 C19 . 1.410(10) ?
C18 H18A . 0.9500 ?
C19 C20 . 1.354(12) ?
C19 H19A . 0.9500 ?
C20 C21 . 1.391(12) ?
C20 H20A . 0.9500 ?
C21 C22 . 1.391(9) ?
C21 H21A . 0.9500 ?
C22 H22A . 0.9500 ?
C23 C28 . 1.401(8) ?
C23 C24 . 1.407(9) ?
C24 C25 . 1.400(9) ?
C24 H24A . 0.9500 ?
C25 C26 . 1.375(10) ?
C25 H25A . 0.9500 ?
C26 C27 . 1.369(10) ?
C26 H26A . 0.9500 ?
C27 C28 . 1.399(9) ?
C27 H27A . 0.9500 ?
C28 H28A . 0.9500 ?
P31 C38 . 1.836(6) ?
P31 C44 . 1.852(6) ?
P31 C32 . 1.865(6) ?
C32 C37 . 1.393(8) ?
C32 C33 . 1.409(8) ?
C33 C34 . 1.389(9) ?
C33 H33A . 0.9500 ?
C34 C35 . 1.375(10) ?
C34 H34A . 0.9500 ?
C35 C36 . 1.383(10) ?
C35 H35A . 0.9500 ?
C36 C37 . 1.408(9) ?
C36 H36A . 0.9500 ?
C37 H37A . 0.9500 ?
C38 C39 . 1.400(8) ?
C38 C43 . 1.409(8) ?
C39 C40 . 1.381(9) ?
C39 H39A . 0.9500 ?
C40 C41 . 1.384(10) ?
C40 H40A . 0.9500 ?
C41 C42 . 1.387(10) ?
C41 H41A . 0.9500 ?
C42 C43 . 1.384(9) ?
C42 H42A . 0.9500 ?
C43 H43A . 0.9500 ?
C44 C45 . 1.530(8) ?
C44 H44A . 0.9900 ?
C44 H44B . 0.9900 ?
C45 P46 . 1.856(5) ?
C45 H45A . 0.9900 ?
C45 H45B . 0.9900 ?
P46 C53 . 1.840(6) ?
P46 C47 . 1.843(6) ?
C47 C48 . 1.394(9) ?
C47 C52 . 1.400(8) ?
C48 C49 . 1.401(9) ?
C48 H48A . 0.9500 ?
C49 C50 . 1.372(10) ?
C49 H49A . 0.9500 ?
C50 C51 . 1.389(10) ?
C50 H50A . 0.9500 ?
C51 C52 . 1.406(9) ?
C51 H51A . 0.9500 ?
C52 H52A . 0.9500 ?
C53 C58 . 1.397(8) ?
C53 C54 . 1.406(8) ?
C54 C55 . 1.400(8) ?
C54 H54A . 0.9500 ?
C55 C56 . 1.377(9) ?
C55 H55A . 0.9500 ?
C56 C57 . 1.389(9) ?
C56 H56A . 0.9500 ?
C57 C58 . 1.387(8) ?
C57 H57A . 0.9500 ?
C58 H58A . 0.9500 ?
P61 F2 . 1.540(7) ?
P61 F1 . 1.556(6) ?
P61 F4 . 1.575(6) ?
P61 F5 . 1.583(5) ?
P61 F3 . 1.585(7) ?
P61 F6 . 1.593(5) ?
C59A Cl2A . 1.809(19) ?
C59A Cl1A . 1.823(19) ?
C59A H59B . 0.9900 ?
C59A H59A . 0.9900 ?
Cl2A Cl2A 2_655 2.47(4) ?
C59B Cl2B . 1.798(19) ?
C59B Cl1B . 1.833(19) ?
C59B H59D . 0.9900 ?
C59B H59C . 0.9900 ?
C60 Cl4 . 1.768(16) ?
C60 Cl3 . 1.814(16) ?
C60 H60B . 0.9900 ?
C60 H60A . 0.9900 ?

loop_
_geom_hbond_atom_site_label_D
_geom_hbond_atom_site_label_H
_geom_hbond_atom_site_label_A
_geom_hbond_distance_DH
_geom_hbond_distance_HA
_geom_hbond_distance_DA
_geom_hbond_angle_DHA
O1 H2A Cl1 0.91(2) 2.47(7) 2.970(5) 115(6)

loop_
_geom_torsion_atom_site_label_1
_geom_torsion_atom_site_label_2
_geom_torsion_atom_site_label_3
_geom_torsion_atom_site_label_4
_geom_torsion_site_symmetry_4
_geom_torsion
O1 Ru1 P1 C2 . -178.2(8)
P31 Ru1 P1 C2 . -24.4(3)
P46 Ru1 P1 C2 . 60.2(3)
P16 Ru1 P1 C2 . -125.2(3)
Cl1 Ru1 P1 C2 . 151.5(2)
O1 Ru1 P1 C14 . -58.8(8)
P31 Ru1 P1 C14 . 95.0(2)
P46 Ru1 P1 C14 . 179.6(2)
P16 Ru1 P1 C14 . -5.8(2)
Cl1 Ru1 P1 C14 . -89.0(2)
O1 Ru1 P1 C8 . 53.8(8)
P31 Ru1 P1 C8 . -152.3(2)
P46 Ru1 P1 C8 . -67.7(2)
P16 Ru1 P1 C8 . 106.8(2)
Cl1 Ru1 P1 C8 . 23.6(2)
C14 P1 C2 C3 . -178.3(5)
C8 P1 C2 C3 . 79.9(5)
Ru1 P1 C2 C3 . -57.0(6)
C14 P1 C2 C7 . 8.9(6)
C8 P1 C2 C7 . -92.9(6)
Ru1 P1 C2 C7 . 130.2(5)
C7 C2 C3 C4 . 0.3(10)
P1 C2 C3 C4 . -172.8(5)
C2 C3 C4 C5 . 0.8(11)
C3 C4 C5 C6 . -2.0(12)
C4 C5 C6 C7 . 2.2(14)
C5 C6 C7 C2 . -1.2(13)
C3 C2 C7 C6 . -0.1(11)
P1 C2 C7 C6 . 172.8(6)
C2 P1 C8 C13 . 165.5(5)
C14 P1 C8 C13 . 60.8(5)
Ru1 P1 C8 C13 . -55.7(5)
C2 P1 C8 C9 . -11.0(5)
C14 P1 C8 C9 . -115.6(5)
Ru1 P1 C8 C9 . 127.8(4)
C13 C8 C9 C10 . -0.5(9)
P1 C8 C9 C10 . 176.0(5)
C8 C9 C10 C11 . -1.1(10)
C9 C10 C11 C12 . 1.8(10)
C10 C11 C12 C13 . -0.8(9)
C9 C8 C13 C12 . 1.5(9)
P1 C8 C13 C12 . -175.2(5)
C11 C12 C13 C8 . -0.8(9)
C2 P1 C14 C15 . 168.6(4)
C8 P1 C14 C15 . -90.5(4)
Ru1 P1 C14 C15 . 36.2(4)
P1 C14 C15 P16 . -55.5(5)
C14 C15 P16 C23 . -83.4(4)
C14 C15 P16 C17 . 173.5(4)
C14 C15 P16 Ru1 . 47.4(4)
O1 Ru1 P16 C15 . 152.2(2)
P31 Ru1 P16 C15 . -116.1(2)
P1 Ru1 P16 C15 . -19.2(2)
Cl1 Ru1 P16 C15 . 73.7(2)
O1 Ru1 P16 C23 . -90.5(3)
P31 Ru1 P16 C23 . 1.3(2)
P1 Ru1 P16 C23 . 98.2(2)
Cl1 Ru1 P16 C23 . -168.9(2)
O1 Ru1 P16 C17 . 36.8(3)
P31 Ru1 P16 C17 . 128.5(3)
P1 Ru1 P16 C17 . -134.6(3)
Cl1 Ru1 P16 C17 . -41.7(3)
C15 P16 C17 C22 . 177.6(5)
C23 P16 C17 C22 . 71.1(6)
Ru1 P16 C17 C22 . -67.0(6)
C15 P16 C17 C18 . 0.2(6)
C23 P16 C17 C18 . -106.3(5)
Ru1 P16 C17 C18 . 115.6(5)
C22 C17 C18 C19 . -0.1(10)
P16 C17 C18 C19 . 177.4(5)
C17 C18 C19 C20 . -0.2(11)
C18 C19 C20 C21 . 0.6(11)
C19 C20 C21 C22 . -0.5(12)
C20 C21 C22 C17 . 0.1(11)
C18 C17 C22 C21 . 0.2(10)
P16 C17 C22 C21 . -177.3(5)
C15 P16 C23 C28 . -1.0(6)
C17 P16 C23 C28 . 105.9(5)
Ru1 P16 C23 C28 . -118.4(5)
C15 P16 C23 C24 . -179.1(5)
C17 P16 C23 C24 . -72.2(5)
Ru1 P16 C23 C24 . 63.4(5)
C28 C23 C24 C25 . 2.8(9)
P16 C23 C24 C25 . -179.0(5)
C23 C24 C25 C26 . -1.1(10)
C24 C25 C26 C27 . -0.1(11)
C25 C26 C27 C28 . -0.4(11)
C26 C27 C28 C23 . 2.2(10)
C24 C23 C28 C27 . -3.3(9)
P16 C23 C28 C27 . 178.5(5)
O1 Ru1 P31 C38 . 159.2(3)
P1 Ru1 P31 C38 . -16.1(2)
P46 Ru1 P31 C38 . -110.8(2)
P16 Ru1 P31 C38 . 69.9(2)
Cl1 Ru1 P31 C38 . -173.9(3)
O1 Ru1 P31 C44 . -78.7(2)
P1 Ru1 P31 C44 . 106.0(2)
P46 Ru1 P31 C44 . 11.2(2)
P16 Ru1 P31 C44 . -168.0(2)
Cl1 Ru1 P31 C44 . -51.9(4)
O1 Ru1 P31 C32 . 31.5(3)
P1 Ru1 P31 C32 . -143.8(2)
P46 Ru1 P31 C32 . 121.4(2)
P16 Ru1 P31 C32 . -57.8(2)
Cl1 Ru1 P31 C32 . 58.4(4)
C38 P31 C32 C37 . -11.5(6)
C44 P31 C32 C37 . -118.7(5)
Ru1 P31 C32 C37 . 124.4(5)
C38 P31 C32 C33 . 164.2(5)
C44 P31 C32 C33 . 57.0(5)
Ru1 P31 C32 C33 . -59.8(5)
C37 C32 C33 C34 . -2.5(9)
P31 C32 C33 C34 . -178.5(5)
C32 C33 C34 C35 . 2.1(10)
C33 C34 C35 C36 . -0.2(11)
C34 C35 C36 C37 . -1.1(10)
C33 C32 C37 C36 . 1.1(9)
P31 C32 C37 C36 . 176.9(5)
C35 C36 C37 C32 . 0.6(10)
C44 P31 C38 C39 . 174.3(5)
C32 P31 C38 C39 . 73.4(5)
Ru1 P31 C38 C39 . -61.7(6)
C44 P31 C38 C43 . -3.1(6)
C32 P31 C38 C43 . -103.9(5)
Ru1 P31 C38 C43 . 120.9(5)
C43 C38 C39 C40 . 1.4(10)
P31 C38 C39 C40 . -176.0(6)
C38 C39 C40 C41 . -1.5(11)
C39 C40 C41 C42 . 0.4(12)
C40 C41 C42 C43 . 0.6(12)
C41 C42 C43 C38 . -0.7(11)
C39 C38 C43 C42 . -0.4(9)
P31 C38 C43 C42 . 177.0(5)
C38 P31 C44 C45 . 97.5(4)
C32 P31 C44 C45 . -158.0(4)
Ru1 P31 C44 C45 . -33.4(4)
P31 C44 C45 P46 . 39.8(5)
C44 C45 P46 C53 . 90.4(4)
C44 C45 P46 C47 . -162.7(4)
C44 C45 P46 Ru1 . -29.0(4)
O1 Ru1 P46 C53 . -15.1(2)
P31 Ru1 P46 C53 . -107.0(2)
P1 Ru1 P46 C53 . 155.7(2)
Cl1 Ru1 P46 C53 . 63.3(2)
O1 Ru1 P46 C47 . -137.4(3)
P31 Ru1 P46 C47 . 130.7(2)
P1 Ru1 P46 C47 . 33.5(2)
Cl1 Ru1 P46 C47 . -58.9(2)
O1 Ru1 P46 C45 . 99.5(2)
P31 Ru1 P46 C45 . 7.6(2)
P1 Ru1 P46 C45 . -89.7(2)
Cl1 Ru1 P46 C45 . 177.9(2)
C53 P46 C47 C48 . 96.0(5)
C45 P46 C47 C48 . -11.8(6)
Ru1 P46 C47 C48 . -137.8(4)
C53 P46 C47 C52 . -82.5(5)
C45 P46 C47 C52 . 169.7(5)
Ru1 P46 C47 C52 . 43.7(5)
C52 C47 C48 C49 . 1.3(9)
P46 C47 C48 C49 . -177.2(5)
C47 C48 C49 C50 . -0.8(10)
C48 C49 C50 C51 . -0.5(11)
C49 C50 C51 C52 . 1.4(10)
C48 C47 C52 C51 . -0.4(9)
P46 C47 C52 C51 . 178.1(4)
C50 C51 C52 C47 . -0.9(9)
C47 P46 C53 C58 . 47.0(6)
C45 P46 C53 C58 . 155.0(5)
Ru1 P46 C53 C58 . -86.4(5)
C47 P46 C53 C54 . -139.9(5)
C45 P46 C53 C54 . -31.9(6)
Ru1 P46 C53 C54 . 86.8(5)
C58 C53 C54 C55 . 0.7(9)
P46 C53 C54 C55 . -172.7(5)
C53 C54 C55 C56 . -0.9(10)
C54 C55 C56 C57 . -0.2(10)
C55 C56 C57 C58 . 1.4(10)
C56 C57 C58 C53 . -1.5(10)
C54 C53 C58 C57 . 0.4(9)
P46 C53 C58 C57 . 173.8(5)
Cl1A C59A Cl2A Cl2A 2_655 14(5)
